data_1504838
loop_
_publ_author_name
'Marco-Mart\'inez, Juan'
'Bu\~nuel, Elena'
'Mu\~noz-Rodr\'iguez, Rebeca'
'C\'ardenas, Diego J'

_publ_section_title
;
 Pd-catalyzed borylative polycyclization of enediynes to allylboronates.
;
_journal_issue 16
_journal_name_full 'Organic letters'
_journal_page_first 3619
_journal_page_last 3621
_journal_paper_doi 10.1021/ol801424m
_journal_volume 10
_journal_year 2008
_chemical_formula_moiety 'C28 H41 B O10'
_chemical_formula_sum 'C28 H41 B O10'
_chemical_formula_weight 548.42
_chemical_name_systematic
; 
 ? 
;
_space_group_IT_number 14
_symmetry_cell_setting monoclinic
_symmetry_space_group_name_Hall '-P 2yn'
_symmetry_space_group_name_H-M 'P 1 21/n 1'
_atom_sites_solution_hydrogens geom
_atom_sites_solution_primary direct
_atom_sites_solution_secondary difmap
_audit_creation_method SHELXL-97
_cell_angle_alpha 90.00
_cell_angle_beta 106.200(4)
_cell_angle_gamma 90.00
_cell_formula_units_Z 12
_cell_length_a 23.1455(14)
_cell_length_b 14.6173(8)
_cell_length_c 27.1871(16)
_cell_measurement_reflns_used 9664
_cell_measurement_temperature 100(2)
_cell_measurement_theta_max 31.94
_cell_measurement_theta_min 3.80
_cell_volume 8832.8(9)
_computing_cell_refinement 'Bruker SMART'
_computing_data_collection 'Bruker SMART'
_computing_data_reduction 'Bruker SAINT'
_computing_molecular_graphics 'Bruker SHELXTL'
_computing_publication_material 'Bruker SHELXTL'
_computing_structure_refinement 'SHELXL-97 (Sheldrick, 1997)'
_computing_structure_solution 'SHELXS-97 (Sheldrick, 1990)'
_diffrn_ambient_temperature 100(2)
_diffrn_measured_fraction_theta_full 0.989
_diffrn_measured_fraction_theta_max 0.989
_diffrn_measurement_device_type 'CCD area detector'
_diffrn_measurement_method 'phi and omega scans'
_diffrn_radiation_monochromator graphite
_diffrn_radiation_source 'fine-focus sealed tube'
_diffrn_radiation_type MoK\a
_diffrn_radiation_wavelength 0.71073
_diffrn_reflns_av_R_equivalents 0.0528
_diffrn_reflns_av_sigmaI/netI 0.0420
_diffrn_reflns_limit_h_max 33
_diffrn_reflns_limit_h_min -34
_diffrn_reflns_limit_k_max 21
_diffrn_reflns_limit_k_min -21
_diffrn_reflns_limit_l_max 40
_diffrn_reflns_limit_l_min -40
_diffrn_reflns_number 162974
_diffrn_reflns_theta_full 32.04
_diffrn_reflns_theta_max 32.04
_diffrn_reflns_theta_min 1.02
_exptl_absorpt_coefficient_mu 0.092
_exptl_absorpt_correction_T_max 0.9908
_exptl_absorpt_correction_T_min 0.9684
_exptl_absorpt_correction_type multi-scan
_exptl_absorpt_process_details 'SADABS (Sheldrick, 2001)'
_exptl_crystal_colour colourless
_exptl_crystal_density_diffrn 1.237
_exptl_crystal_density_meas ?
_exptl_crystal_density_method 'not measured'
_exptl_crystal_description prismatic
_exptl_crystal_F_000 3528
_exptl_crystal_size_max 0.35
_exptl_crystal_size_mid 0.25
_exptl_crystal_size_min 0.10
_refine_diff_density_max 0.744
_refine_diff_density_min -0.364
_refine_diff_density_rms 0.088
_refine_ls_extinction_method none
_refine_ls_goodness_of_fit_ref 1.032
_refine_ls_hydrogen_treatment constr
_refine_ls_matrix_type full
_refine_ls_number_parameters 1084
_refine_ls_number_reflns 30426
_refine_ls_number_restraints 0
_refine_ls_restrained_S_all 1.032
_refine_ls_R_factor_all 0.0866
_refine_ls_R_factor_gt 0.0503
_refine_ls_shift/su_max 0.002
_refine_ls_shift/su_mean 0.000
_refine_ls_structure_factor_coef Fsqd
_refine_ls_weighting_details 'calc w=1/[\s^2^(Fo^2^)+(0.0908P)^2^+1.5213P] where P=(Fo^2^+2Fc^2^)/3'
_refine_ls_weighting_scheme calc
_refine_ls_wR_factor_gt 0.1297
_refine_ls_wR_factor_ref 0.1662
_reflns_number_gt 20592
_reflns_number_total 30426
_reflns_threshold_expression >2sigma(I)
_cod_data_source_file ol801424m-file003.cif
_cod_data_source_block diego_cardenas__0m
_cod_depositor_comments
;
The following automatic conversions were performed:

'_symmetry_cell_setting' value 'Monoclinic' changed to 'monoclinic'
according to /home/saulius/struct/CIF-dictionaries/cif_core.dic
dictionary named 'cif_core.dic' version 2.4.1 from 2010-06-29.

Automatic conversion script
Id: cif_fix_values 1715 2011-07-08 13:25:40Z adriana 

The following automatic conversions were performed:

'_exptl_crystal_density_meas' value 'not measured' was changed to '?'
- the value is perceived as not measured.

Automatic conversion script
Id: cif_fix_values 3008 2015-01-20 13:52:24Z robertas 
;
_cod_original_sg_symbol_H-M P2(1)/n
_cod_database_code 1504838

loop_
_symmetry_equiv_pos_as_xyz
'x, y, z'
'-x+1/2, y+1/2, -z+1/2'
'-x, -y, -z'
'x-1/2, -y-1/2, z-1/2'

loop_
_atom_site_label
_atom_site_type_symbol
_atom_site_fract_x
_atom_site_fract_y
_atom_site_fract_z
_atom_site_U_iso_or_equiv
_atom_site_adp_type
_atom_site_occupancy
_atom_site_symmetry_multiplicity
_atom_site_calc_flag
_atom_site_refinement_flags
B1 B 0.46424(6) 0.98996(9) 0.18673(5) 0.0169(2) Uani 1 1 d .
B2 B 0.13611(6) 1.01062(9) 0.85800(5) 0.0176(2) Uani 1 1 d .
B3 B 0.69799(6) 0.51859(9) 0.97990(5) 0.0173(2) Uani 1 1 d .
C1 C 0.48236(6) 0.86882(8) 0.14091(5) 0.0186(2) Uani 1 1 d .
C2 C 0.42077(6) 0.85687(8) 0.15217(5) 0.0199(2) Uani 1 1 d .
C3 C 0.53284(7) 0.81560(11) 0.17751(6) 0.0309(3) Uani 1 1 d .
H3A H 0.5716 0.8353 0.1732 0.046 Uiso 1 1 calc R
H3B H 0.5273 0.7501 0.1701 0.046 Uiso 1 1 calc R
H3C H 0.5321 0.8272 0.2128 0.046 Uiso 1 1 calc R
C4 C 0.48182(7) 0.85003(10) 0.08599(5) 0.0289(3) Uani 1 1 d .
H4A H 0.4528 0.8907 0.0630 0.043 Uiso 1 1 calc R
H4B H 0.4703 0.7862 0.0774 0.043 Uiso 1 1 calc R
H4C H 0.5220 0.8610 0.0820 0.043 Uiso 1 1 calc R
C5 C 0.40983(8) 0.76351(10) 0.17180(7) 0.0351(4) Uani 1 1 d .
H5A H 0.4383 0.7532 0.2055 0.053 Uiso 1 1 calc R
H5B H 0.4154 0.7164 0.1479 0.053 Uiso 1 1 calc R
H5C H 0.3686 0.7604 0.1747 0.053 Uiso 1 1 calc R
C6 C 0.36813(7) 0.88473(11) 0.10708(6) 0.0323(3) Uani 1 1 d .
H6A H 0.3312 0.8865 0.1180 0.048 Uiso 1 1 calc R
H6B H 0.3635 0.8402 0.0793 0.048 Uiso 1 1 calc R
H6C H 0.3758 0.9454 0.0949 0.048 Uiso 1 1 calc R
C7 C 0.47553(5) 1.08178(8) 0.21836(4) 0.0175(2) Uani 1 1 d .
H7 H 0.4444 1.0870 0.2374 0.021 Uiso 1 1 calc R
C8 C 0.47048(7) 1.16627(9) 0.18369(5) 0.0256(3) Uani 1 1 d .
H8A H 0.4786 1.2216 0.2049 0.038 Uiso 1 1 calc R
H8B H 0.4298 1.1696 0.1602 0.038 Uiso 1 1 calc R
H8C H 0.4998 1.1615 0.1639 0.038 Uiso 1 1 calc R
C9 C 0.53640(5) 1.07399(8) 0.25698(4) 0.0157(2) Uani 1 1 d .
C10 C 0.54848(5) 1.05110(8) 0.30656(4) 0.0161(2) Uani 1 1 d .
C11 C 0.61530(5) 1.04975(9) 0.33244(4) 0.0179(2) Uani 1 1 d .
H11A H 0.6272 0.9929 0.3525 0.021 Uiso 1 1 calc R
H11B H 0.6275 1.1030 0.3555 0.021 Uiso 1 1 calc R
C12 C 0.64393(5) 1.05437(8) 0.28741(4) 0.0166(2) Uani 1 1 d .
C13 C 0.59328(5) 1.08957(8) 0.24110(4) 0.0182(2) Uani 1 1 d .
H13A H 0.5987 1.1553 0.2348 0.022 Uiso 1 1 calc R
H13B H 0.5924 1.0546 0.2097 0.022 Uiso 1 1 calc R
C14 C 0.66257(6) 0.95893(9) 0.27476(5) 0.0186(2) Uani 1 1 d .
C15 C 0.71516(7) 0.87837(11) 0.22547(6) 0.0307(3) Uani 1 1 d .
H15A H 0.7311 0.8382 0.2550 0.046 Uiso 1 1 calc R
H15B H 0.7463 0.8893 0.2081 0.046 Uiso 1 1 calc R
H15C H 0.6803 0.8492 0.2017 0.046 Uiso 1 1 calc R
C16 C 0.69954(6) 1.11516(8) 0.30092(5) 0.0187(2) Uani 1 1 d .
C17 C 0.79347(7) 1.13487(12) 0.36354(6) 0.0320(3) Uani 1 1 d .
H17A H 0.8190 1.1311 0.3403 0.048 Uiso 1 1 calc R
H17B H 0.8154 1.1105 0.3972 0.048 Uiso 1 1 calc R
H17C H 0.7827 1.1989 0.3671 0.048 Uiso 1 1 calc R
C18 C 0.50530(5) 1.02828(8) 0.33699(4) 0.0164(2) Uani 1 1 d .
H18 H 0.4633 1.0408 0.3156 0.020 Uiso 1 1 calc R
C19 C 0.50993(6) 0.92715(8) 0.35440(5) 0.0178(2) Uani 1 1 d .
H19A H 0.4810 0.8887 0.3291 0.021 Uiso 1 1 calc R
H19B H 0.5511 0.9033 0.3587 0.021 Uiso 1 1 calc R
C20 C 0.49453(5) 0.92772(8) 0.40618(4) 0.0158(2) Uani 1 1 d .
C21 C 0.52217(6) 1.01772(8) 0.43110(5) 0.0196(2) Uani 1 1 d .
H21A H 0.4997 1.0414 0.4545 0.024 Uiso 1 1 calc R
H21B H 0.5648 1.0088 0.4507 0.024 Uiso 1 1 calc R
C22 C 0.51709(6) 1.08275(8) 0.38681(5) 0.0183(2) Uani 1 1 d .
C23 C 0.52236(7) 1.17295(9) 0.38993(6) 0.0289(3) Uani 1 1 d .
H23 H 0.5188 1.2053 0.3589 0.035 Uiso 1 1 calc R
C24 C 0.53346(10) 1.22853(11) 0.43798(7) 0.0436(4) Uani 1 1 d .
H24A H 0.5361 1.1878 0.4672 0.065 Uiso 1 1 calc R
H24B H 0.5003 1.2717 0.4348 0.065 Uiso 1 1 calc R
H24C H 0.5713 1.2624 0.4434 0.065 Uiso 1 1 calc R
C25 C 0.52321(6) 0.84482(9) 0.43768(5) 0.0219(2) Uani 1 1 d .
C26 C 0.51123(8) 0.68895(10) 0.45499(6) 0.0353(3) Uani 1 1 d .
H26A H 0.5358 0.6589 0.4356 0.053 Uiso 1 1 calc R
H26B H 0.4783 0.6482 0.4570 0.053 Uiso 1 1 calc R
H26C H 0.5363 0.7028 0.4896 0.053 Uiso 1 1 calc R
C27 C 0.42663(6) 0.92499(8) 0.39747(5) 0.0177(2) Uani 1 1 d .
C28 C 0.34966(6) 0.94026(11) 0.43858(6) 0.0288(3) Uani 1 1 d .
H28A H 0.3266 0.9706 0.4071 0.043 Uiso 1 1 calc R
H28B H 0.3432 0.9722 0.4683 0.043 Uiso 1 1 calc R
H28C H 0.3363 0.8766 0.4385 0.043 Uiso 1 1 calc R
C29 C 0.08740(6) 0.88295(9) 0.81993(5) 0.0203(2) Uani 1 1 d .
C30 C 0.14975(6) 0.89095(9) 0.80911(5) 0.0210(2) Uani 1 1 d .
C31 C 0.03585(6) 0.91604(10) 0.77547(5) 0.0280(3) Uani 1 1 d .
H31A H -0.0010 0.9196 0.7863 0.042 Uiso 1 1 calc R
H31B H 0.0299 0.8731 0.7468 0.042 Uiso 1 1 calc R
H31C H 0.0455 0.9767 0.7646 0.042 Uiso 1 1 calc R
C32 C 0.07324(8) 0.78977(10) 0.83797(6) 0.0332(3) Uani 1 1 d .
H32A H 0.1023 0.7754 0.8709 0.050 Uiso 1 1 calc R
H32B H 0.0758 0.7434 0.8126 0.050 Uiso 1 1 calc R
H32C H 0.0325 0.7902 0.8421 0.050 Uiso 1 1 calc R
C33 C 0.14928(7) 0.87534(11) 0.75388(5) 0.0309(3) Uani 1 1 d .
H33A H 0.1219 0.9192 0.7318 0.046 Uiso 1 1 calc R
H33B H 0.1356 0.8129 0.7437 0.046 Uiso 1 1 calc R
H33C H 0.1900 0.8838 0.7505 0.046 Uiso 1 1 calc R
C34 C 0.19807(7) 0.83235(11) 0.84488(6) 0.0344(3) Uani 1 1 d .
H34A H 0.2376 0.8492 0.8412 0.052 Uiso 1 1 calc R
H34B H 0.1902 0.7677 0.8361 0.052 Uiso 1 1 calc R
H34C H 0.1975 0.8425 0.8804 0.052 Uiso 1 1 calc R
C35 C 0.15205(6) 1.09895(8) 0.89230(4) 0.0179(2) Uani 1 1 d .
H35 H 0.1214 1.1063 0.9116 0.022 Uiso 1 1 calc R
C36 C 0.15214(7) 1.18637(9) 0.86065(5) 0.0273(3) Uani 1 1 d .
H36A H 0.1636 1.2389 0.8838 0.041 Uiso 1 1 calc R
H36B H 0.1118 1.1964 0.8375 0.041 Uiso 1 1 calc R
H36C H 0.1811 1.1795 0.8406 0.041 Uiso 1 1 calc R
C37 C 0.21251(5) 1.08195(7) 0.93033(4) 0.0157(2) Uani 1 1 d .
C38 C 0.22336(5) 1.05451(7) 0.97916(4) 0.0151(2) Uani 1 1 d .
C39 C 0.28965(5) 1.04112(8) 1.00439(4) 0.0173(2) Uani 1 1 d .
H39A H 0.2974 0.9807 1.0215 0.021 Uiso 1 1 calc R
H39B H 0.3055 1.0896 1.0300 0.021 Uiso 1 1 calc R
C40 C 0.31862(5) 1.04706(8) 0.95960(4) 0.0164(2) Uani 1 1 d .
C41 C 0.27012(6) 1.09146(8) 0.91475(5) 0.0187(2) Uani 1 1 d .
H41A H 0.2795 1.1566 0.9107 0.022 Uiso 1 1 calc R
H41B H 0.2671 1.0589 0.8822 0.022 Uiso 1 1 calc R
C42 C 0.33285(5) 0.95126(8) 0.94362(5) 0.0179(2) Uani 1 1 d .
C43 C 0.38159(7) 0.86945(10) 0.89200(6) 0.0279(3) Uani 1 1 d .
H43A H 0.3985 0.8288 0.9212 0.042 Uiso 1 1 calc R
H43B H 0.4114 0.8794 0.8731 0.042 Uiso 1 1 calc R
H43C H 0.3455 0.8413 0.8693 0.042 Uiso 1 1 calc R
C44 C 0.37704(6) 1.10081(8) 0.97530(5) 0.0193(2) Uani 1 1 d .
C45 C 0.47304(6) 1.10168(11) 1.03680(6) 0.0294(3) Uani 1 1 d .
H45A H 0.4964 1.1024 1.0118 0.044 Uiso 1 1 calc R
H45B H 0.4953 1.0680 1.0674 0.044 Uiso 1 1 calc R
H45C H 0.4662 1.1646 1.0463 0.044 Uiso 1 1 calc R
C46 C 0.17893(5) 1.03631(8) 1.00896(4) 0.0160(2) Uani 1 1 d .
H46 H 0.1387 1.0605 0.9893 0.019 Uiso 1 1 calc R
C47 C 0.17301(6) 0.93300(8) 1.01925(4) 0.0170(2) Uani 1 1 d .
H47A H 0.1393 0.9055 0.9926 0.020 Uiso 1 1 calc R
H47B H 0.2106 0.9001 1.0198 0.020 Uiso 1 1 calc R
C48 C 0.16077(5) 0.92835(8) 1.07222(4) 0.0154(2) Uani 1 1 d .
C49 C 0.20056(6) 1.00570(8) 1.10213(4) 0.0181(2) Uani 1 1 d .
H49A H 0.1850 1.0280 1.1304 0.022 Uiso 1 1 calc R
H49B H 0.2426 0.9848 1.1165 0.022 Uiso 1 1 calc R
C50 C 0.19664(6) 1.07938(8) 1.06240(4) 0.0178(2) Uani 1 1 d .
C51 C 0.20499(8) 1.16817(9) 1.07144(5) 0.0317(3) Uani 1 1 d .
H51 H 0.2009 1.2068 1.0426 0.038 Uiso 1 1 calc R
C52 C 0.22034(11) 1.21328(11) 1.12299(6) 0.0481(5) Uani 1 1 d .
H52A H 0.1861 1.2502 1.1260 0.072 Uiso 1 1 calc R
H52B H 0.2555 1.2528 1.1269 0.072 Uiso 1 1 calc R
H52C H 0.2294 1.1664 1.1498 0.072 Uiso 1 1 calc R
C53 C 0.09554(6) 0.95187(8) 1.06758(5) 0.0181(2) Uani 1 1 d .
C54 C 0.02328(7) 0.96377(11) 1.11387(6) 0.0298(3) Uani 1 1 d .
H54A H 0.0254 1.0275 1.1253 0.045 Uiso 1 1 calc R
H54B H 0.0101 0.9250 1.1381 0.045 Uiso 1 1 calc R
H54C H -0.0055 0.9587 1.0799 0.045 Uiso 1 1 calc R
C55 C 0.17719(6) 0.83494(8) 1.09655(5) 0.0184(2) Uani 1 1 d .
C56 C 0.14574(7) 0.68015(9) 1.09166(6) 0.0283(3) Uani 1 1 d .
H56A H 0.1857 0.6604 1.0902 0.042 Uiso 1 1 calc R
H56B H 0.1150 0.6403 1.0699 0.042 Uiso 1 1 calc R
H56C H 0.1435 0.6765 1.1271 0.042 Uiso 1 1 calc R
C57 C 0.68050(6) 0.39801(8) 1.02656(5) 0.0184(2) Uani 1 1 d .
C58 C 0.74287(6) 0.38710(8) 1.01609(5) 0.0184(2) Uani 1 1 d .
C59 C 0.63107(6) 0.34240(10) 0.99017(6) 0.0285(3) Uani 1 1 d .
H59A H 0.5919 0.3607 0.9941 0.043 Uiso 1 1 calc R
H59B H 0.6377 0.2772 0.9981 0.043 Uiso 1 1 calc R
H59C H 0.6319 0.3535 0.9548 0.043 Uiso 1 1 calc R
C60 C 0.68036(7) 0.38141(10) 1.08160(5) 0.0270(3) Uani 1 1 d .
H60A H 0.7088 0.4233 1.1042 0.041 Uiso 1 1 calc R
H60B H 0.6924 0.3181 1.0911 0.041 Uiso 1 1 calc R
H60C H 0.6398 0.3920 1.0850 0.041 Uiso 1 1 calc R
C61 C 0.79471(6) 0.41661(10) 1.06148(5) 0.0267(3) Uani 1 1 d .
H61A H 0.8317 0.4206 1.0508 0.040 Uiso 1 1 calc R
H61B H 0.8000 0.3716 1.0891 0.040 Uiso 1 1 calc R
H61C H 0.7857 0.4766 1.0737 0.040 Uiso 1 1 calc R
C62 C 0.75522(7) 0.29395(9) 0.99695(6) 0.0287(3) Uani 1 1 d .
H62A H 0.7270 0.2827 0.9632 0.043 Uiso 1 1 calc R
H62B H 0.7501 0.2468 1.0210 0.043 Uiso 1 1 calc R
H62C H 0.7965 0.2921 0.9942 0.043 Uiso 1 1 calc R
C63 C 0.68569(6) 0.60961(8) 0.94748(4) 0.0185(2) Uani 1 1 d .
H63 H 0.7179 0.6168 0.9297 0.022 Uiso 1 1 calc R
C64 C 0.68653(7) 0.69447(9) 0.98133(5) 0.0283(3) Uani 1 1 d .
H64A H 0.6778 0.7492 0.9597 0.042 Uiso 1 1 calc R
H64B H 0.7263 0.7005 1.0060 0.042 Uiso 1 1 calc R
H64C H 0.6560 0.6876 0.9998 0.042 Uiso 1 1 calc R
C65 C 0.62606(6) 0.59811(8) 0.90741(4) 0.0169(2) Uani 1 1 d .
C66 C 0.61640(5) 0.57216(8) 0.85839(4) 0.0159(2) Uani 1 1 d .
C67 C 0.55022(6) 0.56385(9) 0.83108(4) 0.0186(2) Uani 1 1 d .
H67A H 0.5413 0.5045 0.8130 0.022 Uiso 1 1 calc R
H67B H 0.5369 0.6141 0.8060 0.022 Uiso 1 1 calc R
C68 C 0.51936(6) 0.57045(8) 0.87473(5) 0.0179(2) Uani 1 1 d .
C69 C 0.56739(6) 0.61244(9) 0.92070(5) 0.0202(2) Uani 1 1 d .
H69A H 0.5597 0.6784 0.9244 0.024 Uiso 1 1 calc R
H69B H 0.5679 0.5807 0.9530 0.024 Uiso 1 1 calc R
C70 C 0.50260(6) 0.47533(8) 0.88972(4) 0.0181(2) Uani 1 1 d .
C71 C 0.44909(6) 0.39700(10) 0.93924(6) 0.0277(3) Uani 1 1 d .
H71A H 0.4346 0.3552 0.9102 0.041 Uiso 1 1 calc R
H71B H 0.4168 0.4087 0.9553 0.041 Uiso 1 1 calc R
H71C H 0.4834 0.3693 0.9644 0.041 Uiso 1 1 calc R
C72 C 0.46183(6) 0.62627(9) 0.85775(5) 0.0207(2) Uani 1 1 d .
C73 C 0.36690(7) 0.63015(12) 0.79509(6) 0.0350(4) Uani 1 1 d .
H73A H 0.3432 0.6315 0.8198 0.053 Uiso 1 1 calc R
H73B H 0.3446 0.5968 0.7644 0.053 Uiso 1 1 calc R
H73C H 0.3744 0.6929 0.7857 0.053 Uiso 1 1 calc R
C74 C 0.66210(5) 0.55058(8) 0.83015(4) 0.0155(2) Uani 1 1 d .
H74 H 0.7027 0.5708 0.8513 0.019 Uiso 1 1 calc R
C75 C 0.66420(6) 0.44729(8) 0.81868(5) 0.0178(2) Uani 1 1 d .
H75A H 0.6950 0.4160 0.8462 0.021 Uiso 1 1 calc R
H75B H 0.6246 0.4184 0.8155 0.021 Uiso 1 1 calc R
C76 C 0.68054(5) 0.44253(7) 0.76750(4) 0.0153(2) Uani 1 1 d .
C77 C 0.64585(6) 0.52353(8) 0.73713(4) 0.0177(2) Uani 1 1 d .
H77A H 0.6653 0.5453 0.7112 0.021 Uiso 1 1 calc R
H77B H 0.6037 0.5063 0.7198 0.021 Uiso 1 1 calc R
C78 C 0.64836(5) 0.59597(8) 0.77734(4) 0.0160(2) Uani 1 1 d .
C79 C 0.64046(7) 0.68501(9) 0.76873(5) 0.0236(3) Uani 1 1 d .
H79 H 0.6429 0.7233 0.7975 0.028 Uiso 1 1 calc R
C80 C 0.62796(8) 0.73044(9) 0.71718(5) 0.0298(3) Uani 1 1 d .
H80A H 0.6634 0.7654 0.7153 0.045 Uiso 1 1 calc R
H80B H 0.5935 0.7718 0.7124 0.045 Uiso 1 1 calc R
H80C H 0.6188 0.6837 0.6903 0.045 Uiso 1 1 calc R
C81 C 0.74807(6) 0.45272(8) 0.77655(5) 0.0169(2) Uani 1 1 d .
C82 C 0.82373(6) 0.46607(10) 0.73372(6) 0.0301(3) Uani 1 1 d .
H82A H 0.8452 0.4987 0.7649 0.045 Uiso 1 1 calc R
H82B H 0.8281 0.4995 0.7037 0.045 Uiso 1 1 calc R
H82C H 0.8406 0.4045 0.7341 0.045 Uiso 1 1 calc R
C83 C 0.66080(6) 0.35079(8) 0.74139(5) 0.0193(2) Uani 1 1 d .
C84 C 0.68986(7) 0.19500(9) 0.74247(6) 0.0297(3) Uani 1 1 d .
H84A H 0.6507 0.1770 0.7466 0.045 Uiso 1 1 calc R
H84B H 0.7211 0.1541 0.7627 0.045 Uiso 1 1 calc R
H84C H 0.6888 0.1909 0.7062 0.045 Uiso 1 1 calc R
O1 O 0.49510(4) 0.96606(6) 0.15236(3) 0.02047(18) Uani 1 1 d .
O2 O 0.42409(4) 0.92519(6) 0.19235(3) 0.02032(18) Uani 1 1 d .
O3 O 0.64724(5) 0.88827(7) 0.28976(4) 0.0280(2) Uani 1 1 d .
O4 O 0.69713(4) 0.96438(7) 0.24265(4) 0.0252(2) Uani 1 1 d .
O5 O 0.70704(4) 1.18360(7) 0.27913(4) 0.0259(2) Uani 1 1 d .
O6 O 0.73937(4) 1.08190(7) 0.34302(4) 0.0261(2) Uani 1 1 d .
O7 O 0.57394(5) 0.84302(8) 0.46504(5) 0.0410(3) Uani 1 1 d .
O8 O 0.48642(5) 0.77342(6) 0.42938(4) 0.0274(2) Uani 1 1 d .
O9 O 0.39026(4) 0.90932(8) 0.35741(4) 0.0285(2) Uani 1 1 d .
O10 O 0.41280(4) 0.94226(7) 0.44137(3) 0.02217(18) Uani 1 1 d .
O11 O 0.09306(4) 0.94914(6) 0.86162(3) 0.02079(18) Uani 1 1 d .
O12 O 0.16581(4) 0.98642(6) 0.82271(3) 0.02197(18) Uani 1 1 d .
O13 O 0.31601(5) 0.88070(6) 0.95760(4) 0.0274(2) Uani 1 1 d .
O14 O 0.36587(4) 0.95619(6) 0.91039(4) 0.02390(19) Uani 1 1 d .
O15 O 0.38755(5) 1.17193(7) 0.95746(4) 0.0276(2) Uani 1 1 d .
O16 O 0.41591(4) 1.05747(7) 1.01457(4) 0.0254(2) Uani 1 1 d .
O17 O 0.06169(5) 0.98648(9) 1.03096(4) 0.0362(3) Uani 1 1 d .
O18 O 0.08190(4) 0.93444(7) 1.11135(3) 0.02254(19) Uani 1 1 d .
O19 O 0.22211(5) 0.81741(7) 1.12984(4) 0.0339(2) Uani 1 1 d .
O20 O 0.13544(4) 0.77358(6) 1.07373(4) 0.02270(19) Uani 1 1 d .
O21 O 0.66675(4) 0.49466(6) 1.01411(3) 0.01943(17) Uani 1 1 d .
O22 O 0.73940(4) 0.45486(6) 0.97557(3) 0.01967(17) Uani 1 1 d .
O23 O 0.51900(5) 0.40401(6) 0.87634(4) 0.0265(2) Uani 1 1 d .
O24 O 0.46751(4) 0.48233(7) 0.92131(4) 0.0244(2) Uani 1 1 d .
O25 O 0.45160(5) 0.69729(7) 0.87577(4) 0.0295(2) Uani 1 1 d .
O26 O 0.42360(5) 0.58481(7) 0.81770(4) 0.0285(2) Uani 1 1 d .
O27 O 0.78514(4) 0.45433(7) 0.81755(4) 0.0281(2) Uani 1 1 d .
O28 O 0.76090(4) 0.45960(6) 0.73135(4) 0.02229(18) Uani 1 1 d .
O29 O 0.61348(5) 0.33651(7) 0.71064(4) 0.0352(2) Uani 1 1 d .
O30 O 0.70313(4) 0.28805(6) 0.76001(4) 0.02345(19) Uani 1 1 d .

loop_
_atom_site_aniso_label
_atom_site_aniso_U_11
_atom_site_aniso_U_22
_atom_site_aniso_U_33
_atom_site_aniso_U_23
_atom_site_aniso_U_13
_atom_site_aniso_U_12
B1 0.0135(6) 0.0226(6) 0.0142(6) 0.0022(4) 0.0034(5) 0.0023(4)
B2 0.0165(6) 0.0219(6) 0.0142(6) 0.0009(4) 0.0040(5) 0.0032(5)
B3 0.0170(6) 0.0205(6) 0.0144(6) -0.0016(4) 0.0044(5) -0.0034(4)
C1 0.0152(6) 0.0230(6) 0.0184(5) -0.0021(4) 0.0061(4) 0.0007(4)
C2 0.0174(6) 0.0204(5) 0.0245(6) -0.0024(4) 0.0102(5) 0.0000(4)
C3 0.0224(7) 0.0345(7) 0.0315(7) -0.0054(6) 0.0003(6) 0.0102(5)
C4 0.0337(8) 0.0349(7) 0.0222(6) -0.0070(5) 0.0145(6) -0.0030(6)
C5 0.0447(10) 0.0223(6) 0.0495(9) -0.0013(6) 0.0317(8) -0.0026(6)
C6 0.0181(7) 0.0359(8) 0.0373(8) -0.0110(6) -0.0015(6) 0.0021(5)
C7 0.0161(6) 0.0210(5) 0.0159(5) 0.0003(4) 0.0053(4) 0.0027(4)
C8 0.0292(7) 0.0220(6) 0.0243(6) 0.0057(5) 0.0053(5) 0.0067(5)
C9 0.0153(5) 0.0171(5) 0.0153(5) 0.0009(4) 0.0054(4) 0.0007(4)
C10 0.0160(5) 0.0179(5) 0.0160(5) 0.0002(4) 0.0071(4) -0.0008(4)
C11 0.0151(6) 0.0252(6) 0.0137(5) 0.0003(4) 0.0048(4) -0.0018(4)
C12 0.0145(5) 0.0202(5) 0.0156(5) 0.0013(4) 0.0052(4) -0.0017(4)
C13 0.0165(6) 0.0237(6) 0.0156(5) 0.0033(4) 0.0062(4) -0.0001(4)
C14 0.0155(6) 0.0238(6) 0.0162(5) 0.0004(4) 0.0040(4) -0.0003(4)
C15 0.0242(7) 0.0364(8) 0.0321(7) -0.0108(6) 0.0086(6) 0.0042(6)
C16 0.0161(6) 0.0226(6) 0.0190(5) -0.0020(4) 0.0079(4) -0.0023(4)
C17 0.0201(7) 0.0466(9) 0.0271(7) -0.0026(6) 0.0032(5) -0.0131(6)
C18 0.0166(6) 0.0185(5) 0.0159(5) 0.0008(4) 0.0073(4) -0.0001(4)
C19 0.0197(6) 0.0181(5) 0.0180(5) -0.0006(4) 0.0091(4) -0.0009(4)
C20 0.0154(5) 0.0173(5) 0.0151(5) 0.0008(4) 0.0048(4) -0.0013(4)
C21 0.0230(6) 0.0210(5) 0.0153(5) -0.0015(4) 0.0058(4) -0.0066(4)
C22 0.0208(6) 0.0197(5) 0.0170(5) -0.0011(4) 0.0098(5) -0.0008(4)
C23 0.0455(9) 0.0197(6) 0.0280(7) -0.0002(5) 0.0210(6) 0.0004(5)
C24 0.0777(14) 0.0230(7) 0.0407(9) -0.0116(6) 0.0338(9) -0.0106(7)
C25 0.0235(7) 0.0227(6) 0.0228(6) 0.0053(4) 0.0117(5) 0.0014(5)
C26 0.0519(10) 0.0187(6) 0.0405(8) 0.0072(5) 0.0216(8) 0.0069(6)
C27 0.0175(6) 0.0186(5) 0.0179(5) -0.0001(4) 0.0062(4) -0.0012(4)
C28 0.0203(7) 0.0386(8) 0.0322(7) -0.0001(6) 0.0151(6) 0.0005(5)
C29 0.0206(6) 0.0228(6) 0.0185(6) -0.0045(4) 0.0074(5) -0.0008(4)
C30 0.0176(6) 0.0249(6) 0.0209(6) -0.0065(4) 0.0061(5) 0.0000(4)
C31 0.0181(7) 0.0365(7) 0.0268(7) -0.0054(5) 0.0020(5) 0.0009(5)
C32 0.0443(9) 0.0259(7) 0.0352(8) -0.0032(5) 0.0207(7) -0.0063(6)
C33 0.0299(8) 0.0428(8) 0.0239(7) -0.0141(6) 0.0139(6) -0.0062(6)
C34 0.0269(8) 0.0328(8) 0.0371(8) -0.0094(6) -0.0017(6) 0.0101(6)
C35 0.0193(6) 0.0193(5) 0.0156(5) 0.0008(4) 0.0056(4) 0.0052(4)
C36 0.0336(8) 0.0220(6) 0.0246(6) 0.0063(5) 0.0056(6) 0.0082(5)
C37 0.0186(6) 0.0144(5) 0.0155(5) -0.0007(4) 0.0070(4) 0.0021(4)
C38 0.0172(6) 0.0143(5) 0.0149(5) -0.0012(4) 0.0062(4) 0.0000(4)
C39 0.0176(6) 0.0213(5) 0.0139(5) 0.0007(4) 0.0059(4) -0.0006(4)
C40 0.0163(6) 0.0175(5) 0.0168(5) -0.0004(4) 0.0071(4) -0.0001(4)
C41 0.0197(6) 0.0220(5) 0.0161(5) 0.0039(4) 0.0082(4) 0.0028(4)
C42 0.0154(6) 0.0212(5) 0.0172(5) -0.0008(4) 0.0046(4) 0.0004(4)
C43 0.0252(7) 0.0296(7) 0.0306(7) -0.0102(5) 0.0106(6) 0.0040(5)
C44 0.0183(6) 0.0205(5) 0.0216(6) -0.0029(4) 0.0100(5) -0.0005(4)
C45 0.0201(7) 0.0410(8) 0.0260(7) -0.0053(5) 0.0047(5) -0.0105(5)
C46 0.0179(6) 0.0167(5) 0.0153(5) -0.0008(4) 0.0076(4) 0.0011(4)
C47 0.0195(6) 0.0172(5) 0.0163(5) -0.0011(4) 0.0081(4) -0.0003(4)
C48 0.0144(5) 0.0166(5) 0.0154(5) 0.0006(4) 0.0047(4) 0.0003(4)
C49 0.0184(6) 0.0196(5) 0.0160(5) -0.0006(4) 0.0042(4) -0.0019(4)
C50 0.0212(6) 0.0191(5) 0.0157(5) -0.0015(4) 0.0096(4) 0.0000(4)
C51 0.0582(10) 0.0195(6) 0.0218(6) -0.0031(5) 0.0184(7) -0.0029(6)
C52 0.0970(16) 0.0235(7) 0.0263(8) -0.0080(6) 0.0214(9) -0.0088(8)
C53 0.0171(6) 0.0216(5) 0.0167(5) -0.0001(4) 0.0064(4) 0.0003(4)
C54 0.0240(7) 0.0358(7) 0.0363(8) 0.0022(6) 0.0195(6) 0.0050(5)
C55 0.0189(6) 0.0191(5) 0.0185(5) 0.0018(4) 0.0074(4) 0.0002(4)
C56 0.0409(8) 0.0158(6) 0.0296(7) 0.0024(5) 0.0120(6) 0.0005(5)
C57 0.0169(6) 0.0198(5) 0.0193(5) 0.0029(4) 0.0066(4) 0.0004(4)
C58 0.0169(6) 0.0200(5) 0.0196(6) 0.0006(4) 0.0073(4) 0.0004(4)
C59 0.0205(7) 0.0288(7) 0.0331(7) 0.0035(5) 0.0025(5) -0.0064(5)
C60 0.0280(7) 0.0330(7) 0.0234(6) 0.0076(5) 0.0127(5) 0.0030(5)
C61 0.0171(6) 0.0315(7) 0.0285(7) 0.0008(5) 0.0012(5) -0.0007(5)
C62 0.0323(8) 0.0229(6) 0.0356(8) -0.0013(5) 0.0173(6) 0.0026(5)
C63 0.0219(6) 0.0192(5) 0.0155(5) -0.0017(4) 0.0070(4) -0.0043(4)
C64 0.0413(9) 0.0207(6) 0.0235(6) -0.0059(5) 0.0097(6) -0.0077(5)
C65 0.0212(6) 0.0148(5) 0.0168(5) 0.0000(4) 0.0086(4) 0.0006(4)
C66 0.0191(6) 0.0155(5) 0.0150(5) 0.0012(4) 0.0077(4) 0.0025(4)
C67 0.0180(6) 0.0244(6) 0.0147(5) 0.0004(4) 0.0069(4) 0.0039(4)
C68 0.0181(6) 0.0206(5) 0.0170(5) 0.0006(4) 0.0080(4) 0.0050(4)
C69 0.0220(6) 0.0242(6) 0.0166(5) -0.0036(4) 0.0088(5) 0.0020(4)
C70 0.0159(6) 0.0228(6) 0.0159(5) 0.0018(4) 0.0051(4) 0.0043(4)
C71 0.0220(7) 0.0334(7) 0.0302(7) 0.0099(5) 0.0117(6) 0.0017(5)
C72 0.0208(6) 0.0236(6) 0.0207(6) 0.0051(4) 0.0109(5) 0.0062(4)
C73 0.0258(8) 0.0495(9) 0.0284(7) 0.0082(6) 0.0054(6) 0.0202(6)
C74 0.0188(6) 0.0160(5) 0.0131(5) 0.0011(4) 0.0070(4) 0.0013(4)
C75 0.0225(6) 0.0157(5) 0.0183(5) 0.0013(4) 0.0110(5) 0.0019(4)
C76 0.0168(6) 0.0147(5) 0.0159(5) -0.0008(4) 0.0070(4) 0.0009(4)
C77 0.0200(6) 0.0190(5) 0.0142(5) -0.0001(4) 0.0049(4) 0.0046(4)
C78 0.0180(6) 0.0170(5) 0.0149(5) 0.0004(4) 0.0077(4) 0.0008(4)
C79 0.0352(8) 0.0184(6) 0.0199(6) 0.0010(4) 0.0125(5) 0.0005(5)
C80 0.0474(9) 0.0189(6) 0.0252(7) 0.0059(5) 0.0135(6) 0.0037(6)
C81 0.0187(6) 0.0145(5) 0.0190(5) 0.0003(4) 0.0079(4) 0.0013(4)
C82 0.0231(7) 0.0271(7) 0.0477(9) 0.0034(6) 0.0225(6) -0.0001(5)
C83 0.0201(6) 0.0179(5) 0.0215(6) -0.0034(4) 0.0087(5) -0.0003(4)
C84 0.0404(9) 0.0155(6) 0.0354(8) -0.0046(5) 0.0143(6) -0.0004(5)
O1 0.0202(5) 0.0230(4) 0.0212(4) -0.0037(3) 0.0107(4) -0.0038(3)
O2 0.0214(5) 0.0207(4) 0.0228(4) -0.0013(3) 0.0125(4) 0.0003(3)
O3 0.0324(6) 0.0212(4) 0.0335(5) 0.0023(4) 0.0143(4) -0.0008(4)
O4 0.0258(5) 0.0283(5) 0.0261(5) -0.0019(4) 0.0147(4) 0.0014(4)
O5 0.0243(5) 0.0248(5) 0.0298(5) 0.0037(4) 0.0095(4) -0.0055(4)
O6 0.0174(5) 0.0340(5) 0.0237(5) 0.0039(4) 0.0003(4) -0.0076(4)
O7 0.0254(6) 0.0416(7) 0.0494(7) 0.0219(5) -0.0005(5) 0.0018(5)
O8 0.0320(6) 0.0169(4) 0.0347(5) 0.0031(4) 0.0115(4) -0.0009(4)
O9 0.0199(5) 0.0425(6) 0.0217(5) -0.0044(4) 0.0037(4) -0.0025(4)
O10 0.0183(5) 0.0322(5) 0.0183(4) -0.0024(3) 0.0090(3) -0.0006(3)
O11 0.0228(5) 0.0234(4) 0.0189(4) -0.0030(3) 0.0104(4) -0.0002(3)
O12 0.0211(5) 0.0260(4) 0.0213(4) -0.0070(3) 0.0100(4) -0.0031(3)
O13 0.0324(6) 0.0197(4) 0.0339(5) 0.0008(4) 0.0156(4) -0.0009(4)
O14 0.0272(5) 0.0238(4) 0.0254(5) -0.0031(3) 0.0150(4) 0.0025(4)
O15 0.0265(5) 0.0236(5) 0.0371(6) 0.0025(4) 0.0162(4) -0.0041(4)
O16 0.0187(5) 0.0304(5) 0.0246(5) 0.0008(4) 0.0018(4) -0.0067(4)
O17 0.0211(5) 0.0615(8) 0.0255(5) 0.0127(5) 0.0059(4) 0.0118(5)
O18 0.0210(5) 0.0292(5) 0.0211(4) 0.0026(3) 0.0119(4) 0.0044(3)
O19 0.0275(6) 0.0288(5) 0.0367(6) 0.0112(4) -0.0054(4) -0.0003(4)
O20 0.0258(5) 0.0162(4) 0.0246(5) 0.0005(3) 0.0044(4) -0.0007(3)
O21 0.0201(5) 0.0206(4) 0.0206(4) 0.0035(3) 0.0106(3) 0.0029(3)
O22 0.0202(4) 0.0213(4) 0.0205(4) 0.0007(3) 0.0107(3) -0.0010(3)
O23 0.0303(5) 0.0210(4) 0.0326(5) -0.0004(4) 0.0162(4) 0.0041(4)
O24 0.0262(5) 0.0266(5) 0.0257(5) 0.0039(4) 0.0160(4) 0.0050(4)
O25 0.0310(6) 0.0236(5) 0.0382(6) 0.0009(4) 0.0168(5) 0.0094(4)
O26 0.0216(5) 0.0363(5) 0.0253(5) 0.0009(4) 0.0029(4) 0.0137(4)
O27 0.0201(5) 0.0377(6) 0.0243(5) -0.0013(4) 0.0025(4) -0.0011(4)
O28 0.0197(5) 0.0277(5) 0.0235(5) 0.0044(3) 0.0128(4) 0.0022(3)
O29 0.0262(6) 0.0291(5) 0.0433(6) -0.0118(4) -0.0020(5) -0.0004(4)
O30 0.0272(5) 0.0142(4) 0.0287(5) -0.0024(3) 0.0073(4) 0.0016(3)

loop_
_atom_type_symbol
_atom_type_description
_atom_type_scat_dispersion_real
_atom_type_scat_dispersion_imag
_atom_type_scat_source
C C 0.0033 0.0016 'International Tables Vol C Tables 4.2.6.8 and 6.1.1.4'
H H 0.0000 0.0000 'International Tables Vol C Tables 4.2.6.8 and 6.1.1.4'
B B 0.0013 0.0007 'International Tables Vol C Tables 4.2.6.8 and 6.1.1.4'
O O 0.0106 0.0060 'International Tables Vol C Tables 4.2.6.8 and 6.1.1.4'

loop_
_geom_angle_atom_site_label_1
_geom_angle_atom_site_label_2
_geom_angle_atom_site_label_3
_geom_angle
O2 B1 O1 113.59(11)
O2 B1 C7 122.97(11)
O1 B1 C7 123.41(11)
O11 B2 O12 113.47(11)
O11 B2 C35 123.49(11)
O12 B2 C35 122.99(12)
O22 B3 O21 113.56(11)
O22 B3 C63 123.30(11)
O21 B3 C63 123.11(11)
O1 C1 C4 109.30(10)
O1 C1 C3 106.53(10)
C4 C1 C3 110.23(11)
O1 C1 C2 102.06(9)
C4 C1 C2 114.79(11)
C3 C1 C2 113.24(11)
O2 C2 C5 109.32(10)
O2 C2 C6 106.35(10)
C5 C2 C6 110.50(12)
O2 C2 C1 102.16(9)
C5 C2 C1 115.18(11)
C6 C2 C1 112.60(11)
C1 C3 H3A 109.5
C1 C3 H3B 109.5
H3A C3 H3B 109.5
C1 C3 H3C 109.5
H3A C3 H3C 109.5
H3B C3 H3C 109.5
C1 C4 H4A 109.5
C1 C4 H4B 109.5
H4A C4 H4B 109.5
C1 C4 H4C 109.5
H4A C4 H4C 109.5
H4B C4 H4C 109.5
C2 C5 H5A 109.5
C2 C5 H5B 109.5
H5A C5 H5B 109.5
C2 C5 H5C 109.5
H5A C5 H5C 109.5
H5B C5 H5C 109.5
C2 C6 H6A 109.5
C2 C6 H6B 109.5
H6A C6 H6B 109.5
C2 C6 H6C 109.5
H6A C6 H6C 109.5
H6B C6 H6C 109.5
C9 C7 C8 112.57(10)
C9 C7 B1 107.21(9)
C8 C7 B1 112.13(10)
C9 C7 H7 108.3
C8 C7 H7 108.3
B1 C7 H7 108.3
C7 C8 H8A 109.5
C7 C8 H8B 109.5
H8A C8 H8B 109.5
C7 C8 H8C 109.5
H8A C8 H8C 109.5
H8B C8 H8C 109.5
C10 C9 C7 127.66(11)
C10 C9 C13 111.75(10)
C7 C9 C13 120.55(10)
C9 C10 C18 128.71(11)
C9 C10 C11 111.77(10)
C18 C10 C11 119.52(10)
C10 C11 C12 103.88(9)
C10 C11 H11A 111.0
C12 C11 H11A 111.0
C10 C11 H11B 111.0
C12 C11 H11B 111.0
H11A C11 H11B 109.0
C16 C12 C14 108.33(10)
C16 C12 C11 110.76(10)
C14 C12 C11 110.39(9)
C16 C12 C13 113.54(10)
C14 C12 C13 108.51(10)
C11 C12 C13 105.27(9)
C9 C13 C12 103.86(9)
C9 C13 H13A 111.0
C12 C13 H13A 111.0
C9 C13 H13B 111.0
C12 C13 H13B 111.0
H13A C13 H13B 109.0
O3 C14 O4 123.99(12)
O3 C14 C12 125.50(11)
O4 C14 C12 110.46(10)
O4 C15 H15A 109.5
O4 C15 H15B 109.5
H15A C15 H15B 109.5
O4 C15 H15C 109.5
H15A C15 H15C 109.5
H15B C15 H15C 109.5
O5 C16 O6 124.24(12)
O5 C16 C12 126.63(12)
O6 C16 C12 109.10(10)
O6 C17 H17A 109.5
O6 C17 H17B 109.5
H17A C17 H17B 109.5
O6 C17 H17C 109.5
H17A C17 H17C 109.5
H17B C17 H17C 109.5
C10 C18 C22 113.00(10)
C10 C18 C19 112.40(9)
C22 C18 C19 104.28(9)
C10 C18 H18 109.0
C22 C18 H18 109.0
C19 C18 H18 109.0
C20 C19 C18 105.05(9)
C20 C19 H19A 110.7
C18 C19 H19A 110.7
C20 C19 H19B 110.7
C18 C19 H19B 110.7
H19A C19 H19B 108.8
C27 C20 C25 109.59(10)
C27 C20 C21 112.09(10)
C25 C20 C21 111.75(10)
C27 C20 C19 110.39(10)
C25 C20 C19 109.40(10)
C21 C20 C19 103.47(9)
C22 C21 C20 104.89(9)
C22 C21 H21A 110.8
C20 C21 H21A 110.8
C22 C21 H21B 110.8
C20 C21 H21B 110.8
H21A C21 H21B 108.8
C23 C22 C21 126.11(11)
C23 C22 C18 124.44(11)
C21 C22 C18 109.45(10)
C22 C23 C24 125.85(13)
C22 C23 H23 117.1
C24 C23 H23 117.1
C23 C24 H24A 109.5
C23 C24 H24B 109.5
H24A C24 H24B 109.5
C23 C24 H24C 109.5
H24A C24 H24C 109.5
H24B C24 H24C 109.5
O7 C25 O8 123.91(12)
O7 C25 C20 124.19(12)
O8 C25 C20 111.82(11)
O8 C26 H26A 109.5
O8 C26 H26B 109.5
H26A C26 H26B 109.5
O8 C26 H26C 109.5
H26A C26 H26C 109.5
H26B C26 H26C 109.5
O9 C27 O10 124.22(12)
O9 C27 C20 125.39(11)
O10 C27 C20 110.38(10)
O10 C28 H28A 109.5
O10 C28 H28B 109.5
H28A C28 H28B 109.5
O10 C28 H28C 109.5
H28A C28 H28C 109.5
H28B C28 H28C 109.5
O11 C29 C32 108.89(10)
O11 C29 C31 106.58(10)
C32 C29 C31 110.52(12)
O11 C29 C30 102.06(10)
C32 C29 C30 115.14(11)
C31 C29 C30 112.90(11)
O12 C30 C33 108.94(11)
O12 C30 C34 106.56(11)
C33 C30 C34 110.41(12)
O12 C30 C29 101.97(9)
C33 C30 C29 115.17(11)
C34 C30 C29 113.04(12)
C29 C31 H31A 109.5
C29 C31 H31B 109.5
H31A C31 H31B 109.5
C29 C31 H31C 109.5
H31A C31 H31C 109.5
H31B C31 H31C 109.5
C29 C32 H32A 109.5
C29 C32 H32B 109.5
H32A C32 H32B 109.5
C29 C32 H32C 109.5
H32A C32 H32C 109.5
H32B C32 H32C 109.5
C30 C33 H33A 109.5
C30 C33 H33B 109.5
H33A C33 H33B 109.5
C30 C33 H33C 109.5
H33A C33 H33C 109.5
H33B C33 H33C 109.5
C30 C34 H34A 109.5
C30 C34 H34B 109.5
H34A C34 H34B 109.5
C30 C34 H34C 109.5
H34A C34 H34C 109.5
H34B C34 H34C 109.5
C37 C35 C36 111.92(11)
C37 C35 B2 106.84(9)
C36 C35 B2 112.69(10)
C37 C35 H35 108.4
C36 C35 H35 108.4
B2 C35 H35 108.4
C35 C36 H36A 109.5
C35 C36 H36B 109.5
H36A C36 H36B 109.5
C35 C36 H36C 109.5
H36A C36 H36C 109.5
H36B C36 H36C 109.5
C38 C37 C35 127.46(11)
C38 C37 C41 111.59(11)
C35 C37 C41 120.90(10)
C37 C38 C46 128.34(11)
C37 C38 C39 111.98(10)
C46 C38 C39 119.68(10)
C38 C39 C40 104.13(9)
C38 C39 H39A 110.9
C40 C39 H39A 110.9
C38 C39 H39B 110.9
C40 C39 H39B 110.9
H39A C39 H39B 108.9
C44 C40 C42 107.95(10)
C44 C40 C39 110.80(10)
C42 C40 C39 110.31(9)
C44 C40 C41 113.39(10)
C42 C40 C41 109.03(10)
C39 C40 C41 105.34(9)
C37 C41 C40 104.04(9)
C37 C41 H41A 110.9
C40 C41 H41A 110.9
C37 C41 H41B 110.9
C40 C41 H41B 110.9
H41A C41 H41B 109.0
O13 C42 O14 123.82(11)
O13 C42 C40 125.59(11)
O14 C42 C40 110.57(10)
O14 C43 H43A 109.5
O14 C43 H43B 109.5
H43A C43 H43B 109.5
O14 C43 H43C 109.5
H43A C43 H43C 109.5
H43B C43 H43C 109.5
O15 C44 O16 124.18(12)
O15 C44 C40 126.82(12)
O16 C44 C40 108.96(10)
O16 C45 H45A 109.5
O16 C45 H45B 109.5
H45A C45 H45B 109.5
O16 C45 H45C 109.5
H45A C45 H45C 109.5
H45B C45 H45C 109.5
C38 C46 C50 113.41(10)
C38 C46 C47 112.28(9)
C50 C46 C47 104.08(9)
C38 C46 H46 109.0
C50 C46 H46 109.0
C47 C46 H46 109.0
C48 C47 C46 105.05(9)
C48 C47 H47A 110.7
C46 C47 H47A 110.7
C48 C47 H47B 110.7
C46 C47 H47B 110.7
H47A C47 H47B 108.8
C55 C48 C53 111.21(10)
C55 C48 C49 112.97(10)
C53 C48 C49 108.18(10)
C55 C48 C47 110.90(9)
C53 C48 C47 110.44(10)
C49 C48 C47 102.82(9)
C50 C49 C48 103.79(9)
C50 C49 H49A 111.0
C48 C49 H49A 111.0
C50 C49 H49B 111.0
C48 C49 H49B 111.0
H49A C49 H49B 109.0
C51 C50 C49 126.11(11)
C51 C50 C46 124.44(11)
C49 C50 C46 109.41(10)
C50 C51 C52 126.05(13)
C50 C51 H51 117.0
C52 C51 H51 117.0
C51 C52 H52A 109.5
C51 C52 H52B 109.5
H52A C52 H52B 109.5
C51 C52 H52C 109.5
H52A C52 H52C 109.5
H52B C52 H52C 109.5
O17 C53 O18 124.02(12)
O17 C53 C48 124.81(11)
O18 C53 C48 111.02(10)
O18 C54 H54A 109.5
O18 C54 H54B 109.5
H54A C54 H54B 109.5
O18 C54 H54C 109.5
H54A C54 H54C 109.5
H54B C54 H54C 109.5
O19 C55 O20 124.64(12)
O19 C55 C48 125.39(12)
O20 C55 C48 109.90(10)
O20 C56 H56A 109.5
O20 C56 H56B 109.5
H56A C56 H56B 109.5
O20 C56 H56C 109.5
H56A C56 H56C 109.5
H56B C56 H56C 109.5
O21 C57 C60 108.77(10)
O21 C57 C59 106.80(10)
C60 C57 C59 110.34(11)
O21 C57 C58 102.08(9)
C60 C57 C58 114.94(11)
C59 C57 C58 113.20(11)
O22 C58 C62 108.98(10)
O22 C58 C61 106.43(10)
C62 C58 C61 110.59(11)
O22 C58 C57 102.07(9)
C62 C58 C57 115.42(11)
C61 C58 C57 112.57(10)
C57 C59 H59A 109.5
C57 C59 H59B 109.5
H59A C59 H59B 109.5
C57 C59 H59C 109.5
H59A C59 H59C 109.5
H59B C59 H59C 109.5
C57 C60 H60A 109.5
C57 C60 H60B 109.5
H60A C60 H60B 109.5
C57 C60 H60C 109.5
H60A C60 H60C 109.5
H60B C60 H60C 109.5
C58 C61 H61A 109.5
C58 C61 H61B 109.5
H61A C61 H61B 109.5
C58 C61 H61C 109.5
H61A C61 H61C 109.5
H61B C61 H61C 109.5
C58 C62 H62A 109.5
C58 C62 H62B 109.5
H62A C62 H62B 109.5
C58 C62 H62C 109.5
H62A C62 H62C 109.5
H62B C62 H62C 109.5
C65 C63 C64 112.15(11)
C65 C63 B3 107.18(10)
C64 C63 B3 112.02(10)
C65 C63 H63 108.5
C64 C63 H63 108.5
B3 C63 H63 108.5
C63 C64 H64A 109.5
C63 C64 H64B 109.5
H64A C64 H64B 109.5
C63 C64 H64C 109.5
H64A C64 H64C 109.5
H64B C64 H64C 109.5
C66 C65 C63 127.81(11)
C66 C65 C69 111.33(11)
C63 C65 C69 120.82(10)
C65 C66 C74 128.30(11)
C65 C66 C67 112.10(10)
C74 C66 C67 119.60(10)
C66 C67 C68 103.86(9)
C66 C67 H67A 111.0
C68 C67 H67A 111.0
C66 C67 H67B 111.0
C68 C67 H67B 111.0
H67A C67 H67B 109.0
C72 C68 C70 107.65(10)
C72 C68 C69 113.78(10)
C70 C68 C69 108.88(10)
C72 C68 C67 110.66(10)
C70 C68 C67 110.66(9)
C69 C68 C67 105.21(10)
C65 C69 C68 104.01(9)
C65 C69 H69A 111.0
C68 C69 H69A 111.0
C65 C69 H69B 111.0
C68 C69 H69B 111.0
H69A C69 H69B 109.0
O23 C70 O24 124.05(12)
O23 C70 C68 125.73(11)
O24 C70 C68 110.21(10)
O24 C71 H71A 109.5
O24 C71 H71B 109.5
H71A C71 H71B 109.5
O24 C71 H71C 109.5
H71A C71 H71C 109.5
H71B C71 H71C 109.5
O25 C72 O26 124.20(12)
O25 C72 C68 126.64(13)
O26 C72 C68 109.14(10)
O26 C73 H73A 109.5
O26 C73 H73B 109.5
H73A C73 H73B 109.5
O26 C73 H73C 109.5
H73A C73 H73C 109.5
H73B C73 H73C 109.5
C66 C74 C78 113.32(10)
C66 C74 C75 111.97(9)
C78 C74 C75 104.12(9)
C66 C74 H74 109.1
C78 C74 H74 109.1
C75 C74 H74 109.1
C76 C75 C74 104.81(9)
C76 C75 H75A 110.8
C74 C75 H75A 110.8
C76 C75 H75B 110.8
C74 C75 H75B 110.8
H75A C75 H75B 108.9
C81 C76 C83 108.79(9)
C81 C76 C77 111.78(9)
C83 C76 C77 112.55(10)
C81 C76 C75 110.46(10)
C83 C76 C75 110.02(9)
C77 C76 C75 103.14(9)
C78 C77 C76 104.02(9)
C78 C77 H77A 111.0
C76 C77 H77A 111.0
C78 C77 H77B 111.0
C76 C77 H77B 111.0
H77A C77 H77B 109.0
C79 C78 C77 125.77(11)
C79 C78 C74 124.93(11)
C77 C78 C74 109.30(9)
C78 C79 C80 125.37(12)
C78 C79 H79 117.3
C80 C79 H79 117.3
C79 C80 H80A 109.5
C79 C80 H80B 109.5
H80A C80 H80B 109.5
C79 C80 H80C 109.5
H80A C80 H80C 109.5
H80B C80 H80C 109.5
O27 C81 O28 124.26(12)
O27 C81 C76 125.97(11)
O28 C81 C76 109.77(10)
O28 C82 H82A 109.5
O28 C82 H82B 109.5
H82A C82 H82B 109.5
O28 C82 H82C 109.5
H82A C82 H82C 109.5
H82B C82 H82C 109.5
O29 C83 O30 125.27(12)
O29 C83 C76 125.11(12)
O30 C83 C76 109.55(10)
O30 C84 H84A 109.5
O30 C84 H84B 109.5
H84A C84 H84B 109.5
O30 C84 H84C 109.5
H84A C84 H84C 109.5
H84B C84 H84C 109.5
B1 O1 C1 106.22(9)
B1 O2 C2 106.56(9)
C14 O4 C15 115.98(11)
C16 O6 C17 116.71(11)
C25 O8 C26 115.96(12)
C27 O10 C28 116.02(10)
B2 O11 C29 106.72(9)
B2 O12 C30 106.28(10)
C42 O14 C43 115.62(10)
C44 O16 C45 116.90(11)
C53 O18 C54 116.36(10)
C55 O20 C56 116.54(11)
B3 O21 C57 106.27(9)
B3 O22 C58 106.77(9)
C70 O24 C71 116.01(10)
C72 O26 C73 116.95(11)
C81 O28 C82 116.17(11)
C83 O30 C84 117.09(11)

loop_
_geom_bond_atom_site_label_1
_geom_bond_atom_site_label_2
_geom_bond_distance
B1 O2 1.3648(16)
B1 O1 1.3703(15)
B1 C7 1.5759(18)
B2 O11 1.3656(17)
B2 O12 1.3736(16)
B2 C35 1.5750(18)
B3 O22 1.3651(16)
B3 O21 1.3732(15)
B3 C63 1.5774(18)
C1 O1 1.4674(15)
C1 C4 1.5149(17)
C1 C3 1.5205(19)
C1 C2 1.5490(17)
C2 O2 1.4662(15)
C2 C5 1.5121(19)
C2 C6 1.523(2)
C3 H3A 0.9800
C3 H3B 0.9800
C3 H3C 0.9800
C4 H4A 0.9800
C4 H4B 0.9800
C4 H4C 0.9800
C5 H5A 0.9800
C5 H5B 0.9800
C5 H5C 0.9800
C6 H6A 0.9800
C6 H6B 0.9800
C6 H6C 0.9800
C7 C9 1.5083(17)
C7 C8 1.5382(17)
C7 H7 1.0000
C8 H8A 0.9800
C8 H8B 0.9800
C8 H8C 0.9800
C9 C10 1.3404(16)
C9 C13 1.5127(16)
C10 C18 1.5019(16)
C10 C11 1.5100(17)
C11 C12 1.5474(16)
C11 H11A 0.9900
C11 H11B 0.9900
C12 C16 1.5222(17)
C12 C14 1.5277(17)
C12 C13 1.5495(17)
C13 H13A 0.9900
C13 H13B 0.9900
C14 O3 1.2000(15)
C14 O4 1.3408(15)
C15 O4 1.4428(16)
C15 H15A 0.9800
C15 H15B 0.9800
C15 H15C 0.9800
C16 O5 1.1998(15)
C16 O6 1.3444(16)
C17 O6 1.4452(16)
C17 H17A 0.9800
C17 H17B 0.9800
C17 H17C 0.9800
C18 C22 1.5288(16)
C18 C19 1.5467(16)
C18 H18 1.0000
C19 C20 1.5456(16)
C19 H19A 0.9900
C19 H19B 0.9900
C20 C27 1.5229(17)
C20 C25 1.5249(17)
C20 C21 1.5353(16)
C21 C22 1.5125(17)
C21 H21A 0.9900
C21 H21B 0.9900
C22 C23 1.3247(18)
C23 C24 1.498(2)
C23 H23 0.9500
C24 H24A 0.9800
C24 H24B 0.9800
C24 H24C 0.9800
C25 O7 1.2022(17)
C25 O8 1.3261(16)
C26 O8 1.4545(17)
C26 H26A 0.9800
C26 H26B 0.9800
C26 H26C 0.9800
C27 O9 1.1982(15)
C27 O10 1.3432(14)
C28 O10 1.4424(16)
C28 H28A 0.9800
C28 H28B 0.9800
C28 H28C 0.9800
C29 O11 1.4679(14)
C29 C32 1.5142(19)
C29 C31 1.5213(19)
C29 C30 1.5556(18)
C30 O12 1.4648(15)
C30 C33 1.5160(18)
C30 C34 1.524(2)
C31 H31A 0.9800
C31 H31B 0.9800
C31 H31C 0.9800
C32 H32A 0.9800
C32 H32B 0.9800
C32 H32C 0.9800
C33 H33A 0.9800
C33 H33B 0.9800
C33 H33C 0.9800
C34 H34A 0.9800
C34 H34B 0.9800
C34 H34C 0.9800
C35 C37 1.5106(17)
C35 C36 1.5410(17)
C35 H35 1.0000
C36 H36A 0.9800
C36 H36B 0.9800
C36 H36C 0.9800
C37 C38 1.3419(16)
C37 C41 1.5137(16)
C38 C46 1.4997(16)
C38 C39 1.5086(17)
C39 C40 1.5476(16)
C39 H39A 0.9900
C39 H39B 0.9900
C40 C44 1.5185(17)
C40 C42 1.5290(16)
C40 C41 1.5507(17)
C41 H41A 0.9900
C41 H41B 0.9900
C42 O13 1.2012(15)
C42 O14 1.3383(15)
C43 O14 1.4462(15)
C43 H43A 0.9800
C43 H43B 0.9800
C43 H43C 0.9800
C44 O15 1.2005(15)
C44 O16 1.3469(16)
C45 O16 1.4442(16)
C45 H45A 0.9800
C45 H45B 0.9800
C45 H45C 0.9800
C46 C50 1.5307(16)
C46 C47 1.5489(16)
C46 H46 1.0000
C47 C48 1.5448(16)
C47 H47A 0.9900
C47 H47B 0.9900
C48 C55 1.5186(16)
C48 C53 1.5190(17)
C48 C49 1.5393(17)
C49 C50 1.5101(16)
C49 H49A 0.9900
C49 H49B 0.9900
C50 C51 1.3250(18)
C51 C52 1.499(2)
C51 H51 0.9500
C52 H52A 0.9800
C52 H52B 0.9800
C52 H52C 0.9800
C53 O17 1.1941(15)
C53 O18 1.3381(14)
C54 O18 1.4425(16)
C54 H54A 0.9800
C54 H54B 0.9800
C54 H54C 0.9800
C55 O19 1.2003(16)
C55 O20 1.3373(15)
C56 O20 1.4473(15)
C56 H56A 0.9800
C56 H56B 0.9800
C56 H56C 0.9800
C57 O21 1.4668(15)
C57 C60 1.5167(17)
C57 C59 1.5221(19)
C57 C58 1.5556(17)
C58 O22 1.4668(14)
C58 C62 1.5131(18)
C58 C61 1.5239(19)
C59 H59A 0.9800
C59 H59B 0.9800
C59 H59C 0.9800
C60 H60A 0.9800
C60 H60B 0.9800
C60 H60C 0.9800
C61 H61A 0.9800
C61 H61B 0.9800
C61 H61C 0.9800
C62 H62A 0.9800
C62 H62B 0.9800
C62 H62C 0.9800
C63 C65 1.5103(18)
C63 C64 1.5413(17)
C63 H63 1.0000
C64 H64A 0.9800
C64 H64B 0.9800
C64 H64C 0.9800
C65 C66 1.3431(16)
C65 C69 1.5142(17)
C66 C74 1.5037(16)
C66 C67 1.5092(17)
C67 C68 1.5496(16)
C67 H67A 0.9900
C67 H67B 0.9900
C68 C72 1.5196(17)
C68 C70 1.5291(17)
C68 C69 1.5489(18)
C69 H69A 0.9900
C69 H69B 0.9900
C70 O23 1.2001(15)
C70 O24 1.3405(14)
C71 O24 1.4460(16)
C71 H71A 0.9800
C71 H71B 0.9800
C71 H71C 0.9800
C72 O25 1.1993(15)
C72 O26 1.3410(17)
C73 O26 1.4454(17)
C73 H73A 0.9800
C73 H73B 0.9800
C73 H73C 0.9800
C74 C78 1.5323(16)
C74 C75 1.5452(16)
C74 H74 1.0000
C75 C76 1.5419(15)
C75 H75A 0.9900
C75 H75B 0.9900
C76 C81 1.5203(17)
C76 C83 1.5263(16)
C76 C77 1.5358(16)
C77 C78 1.5113(16)
C77 H77A 0.9900
C77 H77B 0.9900
C78 C79 1.3261(17)
C79 C80 1.5043(18)
C79 H79 0.9500
C80 H80A 0.9800
C80 H80B 0.9800
C80 H80C 0.9800
C81 O27 1.2024(15)
C81 O28 1.3461(14)
C82 O28 1.4408(16)
C82 H82A 0.9800
C82 H82B 0.9800
C82 H82C 0.9800
C83 O29 1.1964(16)
C83 O30 1.3343(15)
C84 O30 1.4458(15)
C84 H84A 0.9800
C84 H84B 0.9800
C84 H84C 0.9800

loop_
_geom_torsion_atom_site_label_1
_geom_torsion_atom_site_label_2
_geom_torsion_atom_site_label_3
_geom_torsion_atom_site_label_4
_geom_torsion
O1 C1 C2 O2 -30.05(11)
C4 C1 C2 O2 -148.15(11)
C3 C1 C2 O2 84.05(12)
O1 C1 C2 C5 -148.43(12)
C4 C1 C2 C5 93.47(15)
C3 C1 C2 C5 -34.33(16)
O1 C1 C2 C6 83.63(12)
C4 C1 C2 C6 -34.48(15)
C3 C1 C2 C6 -162.27(11)
O2 B1 C7 C9 107.56(13)
O1 B1 C7 C9 -70.14(14)
O2 B1 C7 C8 -128.41(13)
O1 B1 C7 C8 53.90(16)
C8 C7 C9 C10 137.74(13)
B1 C7 C9 C10 -98.49(14)
C8 C7 C9 C13 -44.48(15)
B1 C7 C9 C13 79.29(13)
C7 C9 C10 C18 -0.7(2)
C13 C9 C10 C18 -178.69(11)
C7 C9 C10 C11 179.31(11)
C13 C9 C10 C11 1.37(14)
C9 C10 C11 C12 -12.52(13)
C18 C10 C11 C12 167.54(10)
C10 C11 C12 C16 141.14(10)
C10 C11 C12 C14 -98.88(11)
C10 C11 C12 C13 18.03(12)
C10 C9 C13 C12 10.37(13)
C7 C9 C13 C12 -167.74(10)
C16 C12 C13 C9 -138.62(10)
C14 C12 C13 C9 100.87(11)
C11 C12 C13 C9 -17.31(12)
C16 C12 C14 O3 135.18(13)
C11 C12 C14 O3 13.75(18)
C13 C12 C14 O3 -101.13(14)
C16 C12 C14 O4 -47.11(13)
C11 C12 C14 O4 -168.54(10)
C13 C12 C14 O4 76.58(12)
C14 C12 C16 O5 119.39(14)
C11 C12 C16 O5 -119.41(14)
C13 C12 C16 O5 -1.22(18)
C14 C12 C16 O6 -62.72(12)
C11 C12 C16 O6 58.48(13)
C13 C12 C16 O6 176.67(10)
C9 C10 C18 C22 -129.03(13)
C11 C10 C18 C22 50.91(14)
C9 C10 C18 C19 113.29(14)
C11 C10 C18 C19 -66.77(14)
C10 C18 C19 C20 148.29(10)
C22 C18 C19 C20 25.54(12)
C18 C19 C20 C27 84.08(11)
C18 C19 C20 C25 -155.25(10)
C18 C19 C20 C21 -36.02(12)
C27 C20 C21 C22 -86.69(11)
C25 C20 C21 C22 149.85(10)
C19 C20 C21 C22 32.24(12)
C20 C21 C22 C23 163.66(14)
C20 C21 C22 C18 -16.84(13)
C10 C18 C22 C23 51.72(18)
C19 C18 C22 C23 174.07(13)
C10 C18 C22 C21 -127.80(11)
C19 C18 C22 C21 -5.45(13)
C21 C22 C23 C24 -1.0(3)
C18 C22 C23 C24 179.54(15)
C27 C20 C25 O7 -153.02(13)
C21 C20 C25 O7 -28.15(18)
C19 C20 C25 O7 85.82(16)
C27 C20 C25 O8 29.99(14)
C21 C20 C25 O8 154.86(10)
C19 C20 C25 O8 -91.16(12)
C25 C20 C27 O9 -108.97(14)
C21 C20 C27 O9 126.36(13)
C19 C20 C27 O9 11.59(17)
C25 C20 C27 O10 70.68(12)
C21 C20 C27 O10 -53.99(13)
C19 C20 C27 O10 -168.76(9)
O11 C29 C30 O12 -30.09(11)
C32 C29 C30 O12 -147.86(11)
C31 C29 C30 O12 83.92(12)
O11 C29 C30 C33 -147.88(11)
C32 C29 C30 C33 94.35(15)
C31 C29 C30 C33 -33.87(16)
O11 C29 C30 C34 83.91(12)
C32 C29 C30 C34 -33.86(16)
C31 C29 C30 C34 -162.08(11)
O11 B2 C35 C37 107.34(13)
O12 B2 C35 C37 -70.28(14)
O11 B2 C35 C36 -129.35(13)
O12 B2 C35 C36 53.03(16)
C36 C35 C37 C38 137.66(12)
B2 C35 C37 C38 -98.55(13)
C36 C35 C37 C41 -45.03(14)
B2 C35 C37 C41 78.76(13)
C35 C37 C38 C46 -1.92(19)
C41 C37 C38 C46 -179.44(11)
C35 C37 C38 C39 177.54(11)
C41 C37 C38 C39 0.02(14)
C37 C38 C39 C40 -10.57(13)
C46 C38 C39 C40 168.95(10)
C38 C39 C40 C44 139.27(10)
C38 C39 C40 C42 -101.24(11)
C38 C39 C40 C41 16.28(12)
C38 C37 C41 C40 10.52(13)
C35 C37 C41 C40 -167.19(10)
C44 C40 C41 C37 -137.58(10)
C42 C40 C41 C37 102.12(11)
C39 C40 C41 C37 -16.26(12)
C44 C40 C42 O13 132.04(13)
C39 C40 C42 O13 10.85(18)
C41 C40 C42 O13 -104.37(14)
C44 C40 C42 O14 -49.55(13)
C39 C40 C42 O14 -170.75(10)
C41 C40 C42 O14 74.04(12)
C42 C40 C44 O15 122.54(13)
C39 C40 C44 O15 -116.57(14)
C41 C40 C44 O15 1.64(17)
C42 C40 C44 O16 -59.64(12)
C39 C40 C44 O16 61.25(12)
C41 C40 C44 O16 179.46(10)
C37 C38 C46 C50 -133.60(12)
C39 C38 C46 C50 46.98(14)
C37 C38 C46 C47 108.76(14)
C39 C38 C46 C47 -70.66(13)
C38 C46 C47 C48 146.44(10)
C50 C46 C47 C48 23.38(12)
C46 C47 C48 C55 -158.39(10)
C46 C47 C48 C53 77.86(12)
C46 C47 C48 C49 -37.37(12)
C55 C48 C49 C50 156.11(10)
C53 C48 C49 C50 -80.33(11)
C47 C48 C49 C50 36.52(11)
C48 C49 C50 C51 155.11(14)
C48 C49 C50 C46 -22.70(13)
C38 C46 C50 C51 59.45(17)
C47 C46 C50 C51 -178.24(14)
C38 C46 C50 C49 -122.70(11)
C47 C46 C50 C49 -0.39(13)
C49 C50 C51 C52 0.4(3)
C46 C50 C51 C52 177.85(16)
C55 C48 C53 O17 -137.44(14)
C49 C48 C53 O17 97.94(15)
C47 C48 C53 O17 -13.87(18)
C55 C48 C53 O18 46.79(13)
C49 C48 C53 O18 -77.82(12)
C47 C48 C53 O18 170.36(10)
C53 C48 C55 O19 -134.55(13)
C49 C48 C55 O19 -12.68(18)
C47 C48 C55 O19 102.14(15)
C53 C48 C55 O20 48.33(13)
C49 C48 C55 O20 170.19(10)
C47 C48 C55 O20 -74.98(12)
O21 C57 C58 O22 -29.75(11)
C60 C57 C58 O22 -147.29(11)
C59 C57 C58 O22 84.66(12)
O21 C57 C58 C62 -147.78(11)
C60 C57 C58 C62 94.69(14)
C59 C57 C58 C62 -33.37(15)
O21 C57 C58 C61 83.96(12)
C60 C57 C58 C61 -33.57(15)
C59 C57 C58 C61 -161.63(11)
O22 B3 C63 C65 106.14(13)
O21 B3 C63 C65 -71.87(14)
O22 B3 C63 C64 -130.44(13)
O21 B3 C63 C64 51.55(16)
C64 C63 C65 C66 139.87(12)
B3 C63 C65 C66 -96.79(14)
C64 C63 C65 C69 -42.73(15)
B3 C63 C65 C69 80.61(13)
C63 C65 C66 C74 -2.0(2)
C69 C65 C66 C74 -179.64(11)
C63 C65 C66 C67 176.98(11)
C69 C65 C66 C67 -0.62(14)
C65 C66 C67 C68 -11.01(13)
C74 C66 C67 C68 168.10(10)
C66 C67 C68 C72 140.88(10)
C66 C67 C68 C70 -99.87(11)
C66 C67 C68 C69 17.58(12)
C66 C65 C69 C68 11.99(13)
C63 C65 C69 C68 -165.80(10)
C72 C68 C69 C65 -139.23(10)
C70 C68 C69 C65 100.71(11)
C67 C68 C69 C65 -17.94(12)
C72 C68 C70 O23 132.40(14)
C69 C68 C70 O23 -103.81(14)
C67 C68 C70 O23 11.36(18)
C72 C68 C70 O24 -48.95(13)
C69 C68 C70 O24 74.84(12)
C67 C68 C70 O24 -169.99(10)
C70 C68 C72 O25 121.87(14)
C69 C68 C72 O25 1.11(18)
C67 C68 C72 O25 -117.09(14)
C70 C68 C72 O26 -59.79(12)
C69 C68 C72 O26 179.46(10)
C67 C68 C72 O26 61.26(13)
C65 C66 C74 C78 -133.46(12)
C67 C66 C74 C78 47.59(14)
C65 C66 C74 C75 109.12(14)
C67 C66 C74 C75 -69.83(13)
C66 C74 C75 C76 147.86(10)
C78 C74 C75 C76 25.06(12)
C74 C75 C76 C81 81.81(11)
C74 C75 C76 C83 -158.06(10)
C74 C75 C76 C77 -37.78(12)
C81 C76 C77 C78 -83.24(11)
C83 C76 C77 C78 153.96(10)
C75 C76 C77 C78 35.43(12)
C76 C77 C78 C79 159.14(13)
C76 C77 C78 C74 -20.36(13)
C66 C74 C78 C79 55.67(17)
C75 C74 C78 C79 177.58(13)
C66 C74 C78 C77 -124.82(11)
C75 C74 C78 C77 -2.90(13)
C77 C78 C79 C80 -0.5(2)
C74 C78 C79 C80 178.94(13)
C83 C76 C81 O27 -113.27(13)
C77 C76 C81 O27 121.82(13)
C75 C76 C81 O27 7.59(16)
C83 C76 C81 O28 66.57(12)
C77 C76 C81 O28 -58.34(12)
C75 C76 C81 O28 -172.57(9)
C81 C76 C83 O29 -146.31(13)
C77 C76 C83 O29 -21.85(18)
C75 C76 C83 O29 92.57(15)
C81 C76 C83 O30 36.76(13)
C77 C76 C83 O30 161.21(10)
C75 C76 C83 O30 -84.37(12)
O2 B1 O1 C1 -11.26(14)
C7 B1 O1 C1 166.63(11)
C4 C1 O1 B1 147.41(11)
C3 C1 O1 B1 -93.51(12)
C2 C1 O1 B1 25.46(12)
O1 B1 O2 C2 -9.34(14)
C7 B1 O2 C2 172.76(11)
C5 C2 O2 B1 146.88(12)
C6 C2 O2 B1 -93.81(12)
C1 C2 O2 B1 24.42(12)
O3 C14 O4 C15 0.97(19)
C12 C14 O4 C15 -176.78(11)
O5 C16 O6 C17 2.08(19)
C12 C16 O6 C17 -175.87(11)
O7 C25 O8 C26 -1.1(2)
C20 C25 O8 C26 175.85(11)
O9 C27 O10 C28 0.63(18)
C20 C27 O10 C28 -179.04(10)
O12 B2 O11 C29 -8.17(14)
C35 B2 O11 C29 174.00(11)
C32 C29 O11 B2 145.91(12)
C31 C29 O11 B2 -94.85(12)
C30 C29 O11 B2 23.75(12)
O11 B2 O12 C30 -12.55(14)
C35 B2 O12 C30 165.29(11)
C33 C30 O12 B2 148.37(11)
C34 C30 O12 B2 -92.51(12)
C29 C30 O12 B2 26.20(12)
O13 C42 O14 C43 -0.86(19)
C40 C42 O14 C43 -179.30(11)
O15 C44 O16 C45 1.49(18)
C40 C44 O16 C45 -176.40(10)
O17 C53 O18 C54 -2.77(19)
C48 C53 O18 C54 173.03(11)
O19 C55 O20 C56 0.97(19)
C48 C55 O20 C56 178.12(10)
O22 B3 O21 C57 -11.65(14)
C63 B3 O21 C57 166.53(11)
C60 C57 O21 B3 147.35(11)
C59 C57 O21 B3 -93.56(12)
C58 C57 O21 B3 25.47(12)
O21 B3 O22 C58 -8.83(14)
C63 B3 O22 C58 172.99(11)
C62 C58 O22 B3 146.44(11)
C61 C58 O22 B3 -94.27(12)
C57 C58 O22 B3 23.91(12)
O23 C70 O24 C71 -0.32(19)
C68 C70 O24 C71 -178.99(11)
O25 C72 O26 C73 0.55(19)
C68 C72 O26 C73 -177.84(11)
O27 C81 O28 C82 2.19(17)
C76 C81 O28 C82 -177.65(10)
O29 C83 O30 C84 -1.69(19)
C76 C83 O30 C84 175.24(10)
